data_7128070
loop_
_publ_author_name
'Kundu, Gargi'
'Ajithkumar, V. S.'
'Bisai, Milan Kumar'
'Tothadi, Srinu'
'Das, Tamal'
'Vanka, Kumar'
'Sen, Sakya S.'

_publ_section_title
;
 Diverse reactivity of carbenes and silylenes towards fluoropyridines.
;
_journal_issue 36
_journal_name_full 'Chemical communications (Cambridge, England)'
_journal_page_first 4428
_journal_page_last 4431
_journal_paper_doi 10.1039/d1cc01401c
_journal_volume 57
_journal_year 2021
_chemical_formula_moiety 'F3 H2, C42 H34 F12 N5, C7 H8'
_chemical_formula_sum 'C49 H44 F15 N5'
_chemical_formula_weight 987.89
_space_group_crystal_system monoclinic
_space_group_IT_number 14
_space_group_name_Hall '-P 2yn'
_space_group_name_H-M_alt 'P 1 21/n 1'
_atom_sites_solution_hydrogens mixed
_audit_creation_date 2021-02-10
_audit_creation_method
;
Olex2 1.2
(compiled 2018.05.29 svn.r3508 for OlexSys, GUI svn.r5506)
;
_audit_update_record
;
2021-03-12 deposited with the CCDC.	2021-03-25 downloaded from the CCDC.
;
_cell_angle_alpha 90
_cell_angle_beta 90.694(8)
_cell_angle_gamma 90
_cell_formula_units_Z 4
_cell_length_a 12.4788(17)
_cell_length_b 19.2697(19)
_cell_length_c 18.877(3)
_cell_measurement_reflns_used 9537
_cell_measurement_temperature 100(2)
_cell_measurement_theta_max 72.37
_cell_measurement_theta_min 3.28
_cell_volume 4538.9(11)
_computing_cell_refinement 'SAINT v8.37A (Bruker, 2015)'
_computing_data_reduction 'SAINT v8.37A (Bruker, 2015)'
_computing_molecular_graphics 'Olex2 (Dolomanov et al., 2009)'
_computing_publication_material 'Olex2 (Dolomanov et al., 2009)'
_computing_structure_refinement 'ShelXL (Sheldrick, 2015)'
_computing_structure_solution 'SHELXT 2014/5 (Sheldrick, 2014)'
_diffrn_ambient_temperature 100
_diffrn_measured_fraction_theta_full 0.994
_diffrn_measured_fraction_theta_max 0.994
_diffrn_measurement_device_type 'Bruker D8 VENTURE Kappa Duo PHOTON II CPAD'
_diffrn_measurement_method '\f and \w scans'
_diffrn_radiation_type CuK\a
_diffrn_radiation_wavelength 1.54178
_diffrn_reflns_av_R_equivalents 0.1618
_diffrn_reflns_av_unetI/netI 0.0430
_diffrn_reflns_Laue_measured_fraction_full 0.994
_diffrn_reflns_Laue_measured_fraction_max 0.994
_diffrn_reflns_limit_h_max 15
_diffrn_reflns_limit_h_min -15
_diffrn_reflns_limit_k_max 23
_diffrn_reflns_limit_k_min -23
_diffrn_reflns_limit_l_max 22
_diffrn_reflns_limit_l_min -23
_diffrn_reflns_number 201624
_diffrn_reflns_point_group_measured_fraction_full 0.994
_diffrn_reflns_point_group_measured_fraction_max 0.994
_diffrn_reflns_theta_full 67.679
_diffrn_reflns_theta_max 72.401
_diffrn_reflns_theta_min 3.277
_diffrn_standards_number 0
_exptl_absorpt_coefficient_mu 1.125
_exptl_absorpt_correction_T_max 0.7536
_exptl_absorpt_correction_T_min 0.6293
_exptl_absorpt_correction_type multi-scan
_exptl_absorpt_process_details
'SADABS-2014/5 (Bruker,2014/5) was used for absorption correction. wR2(int) was 0.1064 before and 0.0811 after correction. The Ratio of minimum to maximum transmission is 0.8351. The \l/2 correction factor is Not present.'
_exptl_crystal_colour yellow
_exptl_crystal_colour_primary yellow
_exptl_crystal_density_diffrn 1.446
_exptl_crystal_description block
_exptl_crystal_F_000 2032
_exptl_crystal_size_max 0.2
_exptl_crystal_size_mid 0.12
_exptl_crystal_size_min 0.1
_refine_diff_density_max 0.376
_refine_diff_density_min -0.354
_refine_diff_density_rms 0.058
_refine_ls_extinction_method none
_refine_ls_goodness_of_fit_ref 1.068
_refine_ls_hydrogen_treatment mixed
_refine_ls_matrix_type full
_refine_ls_number_parameters 649
_refine_ls_number_reflns 8936
_refine_ls_number_restraints 0
_refine_ls_restrained_S_all 1.068
_refine_ls_R_factor_all 0.0729
_refine_ls_R_factor_gt 0.0637
_refine_ls_shift/su_max 0.001
_refine_ls_shift/su_mean 0.000
_refine_ls_structure_factor_coef Fsqd
_refine_ls_weighting_details 'w=1/[\s^2^(Fo^2^)+(0.0474P)^2^+4.5099P] where P=(Fo^2^+2Fc^2^)/3'
_refine_ls_weighting_scheme calc
_refine_ls_wR_factor_gt 0.1207
_refine_ls_wR_factor_ref 0.1279
_reflns_Friedel_coverage 0.000
_reflns_number_gt 7877
_reflns_number_total 8936
_reflns_threshold_expression 'I > 2\s(I)'
_cod_data_source_file d1cc01401c2.cif
_cod_data_source_block cu_gar_42_0m
_cod_depositor_comments 'Adding full bibliography for 7128070--7128074.cif.'
_cod_database_code 7128070
_shelx_shelxl_version_number 2016/6
_shelx_space_group_comment
;
The symmetry employed for this shelxl refinement is uniquely defined
by the following loop, which should always be used as a source of
symmetry information in preference to the above space-group names.
They are only intended as comments.
;
_shelx_estimated_absorpt_t_max 0.896
_shelx_estimated_absorpt_t_min 0.806
_olex2_refinement_description
;
1. Fixed Uiso
 At 1.2 times of:
  All C(H) groups
 At 1.5 times of:
  All C(H,H,H) groups
2. Others
 Sof(F0AA)=1-FVAR(1)
 Sof(F0J)=FVAR(1)
3.a Ternary CH refined with riding coordinates:
 C9(H9), C15(H15), C20(H20), C28(H28)
3.b Aromatic/amide H refined with riding coordinates:
 C3(H3), C4(H4), C5(H5), C6(H6), C7(H7), C17(H17), C18(H18), C23(H23),
 C24(H24), C25(H25), C26(H26)
3.c Idealised Me refined as rotating group:
 C1(H1A,H1B,H1C), C8(H8A,H8B,H8C), C16(H16A,H16B,H16C), C21(H21A,H21B,H21C),
 C22(H22A,H22B,H22C), C29(H29A,H29B,H29C), C30(H30A,H30B,H30C), C31(H31A,H31B,
 H31C), C50(H50A,H50B,H50C)
;
_olex2_submission_special_instructions 'No special instructions were received'

loop_
_space_group_symop_operation_xyz
'x, y, z'
'-x+1/2, y+1/2, -z+1/2'
'-x, -y, -z'
'x-1/2, -y-1/2, z-1/2'

loop_
_atom_site_label
_atom_site_type_symbol
_atom_site_fract_x
_atom_site_fract_y
_atom_site_fract_z
_atom_site_U_iso_or_equiv
_atom_site_adp_type
_atom_site_occupancy
_atom_site_site_symmetry_order
_atom_site_calc_flag
_atom_site_refinement_flags_posn
_atom_site_refinement_flags_adp
_atom_site_refinement_flags_occupancy
_atom_site_disorder_assembly
_atom_site_disorder_group
F00A F -0.08349(11) 0.39422(6) 0.31172(7) 0.0377(3) Uani 1 1 d . . . . .
F1 F 0.51479(9) 0.47223(6) 0.27089(6) 0.0309(3) Uani 1 1 d . . . . .
F2 F 0.62027(11) 0.57511(6) 0.34072(7) 0.0393(3) Uani 1 1 d . . . . .
F3 F 0.82738(10) 0.42285(8) 0.46064(7) 0.0434(3) Uani 1 1 d . . . . .
F4 F 0.73279(9) 0.31250(6) 0.39585(6) 0.0310(3) Uani 1 1 d . . . . .
F5 F 0.69299(9) 0.39719(5) 0.17239(6) 0.0279(3) Uani 1 1 d . . . . .
F6 F 0.97654(9) 0.19491(7) 0.22446(9) 0.0454(4) Uani 1 1 d . . . . .
F7 F 0.77524(9) 0.18046(6) 0.27546(7) 0.0317(3) Uani 1 1 d . . . . .
F8 F 0.89620(10) 0.40019(7) 0.12364(7) 0.0397(3) Uani 1 1 d . . . . .
F9 F 0.31962(8) 0.20302(6) 0.14706(6) 0.0249(2) Uani 1 1 d . . . . .
F10 F 0.15527(9) 0.11484(6) 0.16322(7) 0.0335(3) Uani 1 1 d . . . . .
F11 F 0.20420(10) 0.10572(6) 0.40012(6) 0.0335(3) Uani 1 1 d . . . . .
F12 F 0.37690(9) 0.18964(6) 0.39475(6) 0.0264(2) Uani 1 1 d . . . . .
F0J F -0.0251(17) 0.3020(15) 0.3778(14) 0.097(5) Uani 0.40(3) 1 d . . P . .
F00G F 0.13677(12) 0.25350(8) 0.36387(9) 0.0525(4) Uani 1 1 d . . . . .
N1 N 0.54119(11) 0.23174(7) 0.23403(7) 0.0140(3) Uani 1 1 d . . . . .
N2 N 0.46422(11) 0.30544(7) 0.30618(7) 0.0144(3) Uani 1 1 d . . . . .
N3 N 0.72299(14) 0.49772(9) 0.40012(9) 0.0299(4) Uani 1 1 d . . . . .
N4 N 0.17955(12) 0.11141(8) 0.28186(9) 0.0249(4) Uani 1 1 d . . . . .
C1 C 0.9240(2) 0.0674(2) 0.40208(18) 0.0711(10) Uani 1 1 d . . . . .
H1A H 0.971580 0.037830 0.430641 0.107 Uiso 1 1 calc GR . . . .
H1B H 0.955840 0.113670 0.397570 0.107 Uiso 1 1 calc GR . . . .
H1C H 0.914247 0.046937 0.354920 0.107 Uiso 1 1 calc GR . . . .
C2 C 0.81643(19) 0.07329(13) 0.43776(12) 0.0406(6) Uani 1 1 d . . . . .
C3 C 0.7611(2) 0.13566(13) 0.43645(12) 0.0408(5) Uani 1 1 d . . . . .
H3 H 0.793217 0.174786 0.414609 0.049 Uiso 1 1 calc R . . . .
C4 C 0.6615(2) 0.14274(17) 0.46571(15) 0.0529(7) Uani 1 1 d . . . . .
H4 H 0.625007 0.186000 0.464118 0.063 Uiso 1 1 calc R . . . .
C5 C 0.6149(2) 0.0852(2) 0.49779(16) 0.0698(10) Uani 1 1 d . . . . .
H5 H 0.545787 0.088940 0.517992 0.084 Uiso 1 1 calc R . . . .
C6 C 0.7698(2) 0.01733(14) 0.47044(14) 0.0504(7) Uani 1 1 d . . . . .
H6 H 0.806944 -0.025655 0.472685 0.060 Uiso 1 1 calc R . . . .
C7 C 0.6687(3) 0.02300(18) 0.50025(14) 0.0644(9) Uani 1 1 d . . . . .
H7 H 0.636981 -0.016113 0.522304 0.077 Uiso 1 1 calc R . . . .
C8 C 0.66514(14) 0.03945(9) 0.28456(10) 0.0227(4) Uani 1 1 d . . . . .
H8A H 0.662208 -0.001947 0.254437 0.034 Uiso 1 1 calc GR . . . .
H8B H 0.672726 0.025407 0.334264 0.034 Uiso 1 1 calc GR . . . .
H8C H 0.726629 0.068061 0.271279 0.034 Uiso 1 1 calc GR . . . .
C9 C 0.56126(14) 0.08155(9) 0.27466(10) 0.0184(4) Uani 1 1 d . . . . .
H9 H 0.563114 0.122169 0.307629 0.022 Uiso 1 1 calc R . . . .
N42 N 0.93438(13) 0.29729(9) 0.17446(10) 0.0306(4) Uani 1 1 d . . . . .
C10 C 0.55133(13) 0.10788(9) 0.19914(9) 0.0169(3) Uani 1 1 d . . . . .
C11 C 0.54991(13) 0.17811(8) 0.17878(9) 0.0153(3) Uani 1 1 d . . . . .
C12 C 0.45016(13) 0.24645(8) 0.26883(9) 0.0143(3) Uani 1 1 d . . . . .
C13 C 0.37911(13) 0.34607(9) 0.33981(10) 0.0181(4) Uani 1 1 d . . . . .
C14 C 0.30005(14) 0.37420(9) 0.29431(11) 0.0225(4) Uani 1 1 d . . . . .
C15 C 0.29369(14) 0.36443(9) 0.21440(10) 0.0236(4) Uani 1 1 d . . . . .
H15 H 0.350314 0.330467 0.200584 0.028 Uiso 1 1 calc R . . . .
C16 C 0.18410(16) 0.33427(11) 0.19244(12) 0.0311(5) Uani 1 1 d . . . . .
H16A H 0.168368 0.293627 0.221737 0.047 Uiso 1 1 calc GR . . . .
H16B H 0.185681 0.320509 0.142484 0.047 Uiso 1 1 calc GR . . . .
H16C H 0.128424 0.369458 0.199104 0.047 Uiso 1 1 calc GR . . . .
C17 C 0.54204(15) 0.08015(10) 0.07376(10) 0.0253(4) Uani 1 1 d . . . . .
H17 H 0.537488 0.046105 0.037450 0.030 Uiso 1 1 calc R . . . .
C18 C 0.54601(14) 0.05941(9) 0.14397(10) 0.0219(4) Uani 1 1 d . . . . .
H18 H 0.545114 0.011294 0.154921 0.026 Uiso 1 1 calc R . . . .
C19 C 0.54792(13) 0.20090(9) 0.10817(10) 0.0186(4) Uani 1 1 d . . . . .
C20 C 0.54907(15) 0.27638(9) 0.08488(10) 0.0229(4) Uani 1 1 d . . . . .
H20 H 0.551849 0.306250 0.128188 0.027 Uiso 1 1 calc R . . . .
C21 C 0.64984(18) 0.29088(12) 0.04103(12) 0.0340(5) Uani 1 1 d . . . . .
H21A H 0.713264 0.273767 0.066682 0.051 Uiso 1 1 calc GR . . . .
H21B H 0.656751 0.340950 0.033241 0.051 Uiso 1 1 calc GR . . . .
H21C H 0.643640 0.267142 -0.004750 0.051 Uiso 1 1 calc GR . . . .
C22 C 0.44881(18) 0.29615(11) 0.04131(11) 0.0320(5) Uani 1 1 d . . . . .
H22A H 0.444676 0.267247 -0.001348 0.048 Uiso 1 1 calc GR . . . .
H22B H 0.453053 0.345124 0.027644 0.048 Uiso 1 1 calc GR . . . .
H22C H 0.384762 0.288678 0.069866 0.048 Uiso 1 1 calc GR . . . .
C23 C 0.54458(15) 0.14943(10) 0.05573(10) 0.0229(4) Uani 1 1 d . . . . .
H23 H 0.544061 0.162458 0.007194 0.028 Uiso 1 1 calc R . . . .
C24 C 0.22135(17) 0.41448(11) 0.32673(12) 0.0342(5) Uani 1 1 d . . . . .
H24 H 0.166384 0.434743 0.298274 0.041 Uiso 1 1 calc R . . . .
C25 C 0.22140(18) 0.42554(12) 0.39866(13) 0.0399(5) Uani 1 1 d . . . . .
H25 H 0.166388 0.452828 0.419073 0.048 Uiso 1 1 calc R . . . .
C26 C 0.30019(17) 0.39754(11) 0.44135(12) 0.0323(5) Uani 1 1 d . . . . .
H26 H 0.298697 0.405738 0.490952 0.039 Uiso 1 1 calc R . . . .
C27 C 0.38244(14) 0.35726(9) 0.41323(10) 0.0220(4) Uani 1 1 d . . . . .
C28 C 0.47009(15) 0.33183(10) 0.46315(10) 0.0235(4) Uani 1 1 d . . . . .
H28 H 0.524321 0.305888 0.434945 0.028 Uiso 1 1 calc R . . . .
C29 C 0.42894(19) 0.28392(11) 0.52185(11) 0.0337(5) Uani 1 1 d . . . . .
H29A H 0.376667 0.308978 0.550540 0.051 Uiso 1 1 calc GR . . . .
H29B H 0.489187 0.269128 0.552019 0.051 Uiso 1 1 calc GR . . . .
H29C H 0.394703 0.243094 0.500468 0.051 Uiso 1 1 calc GR . . . .
C30 C 0.52628(17) 0.39399(11) 0.49961(11) 0.0312(5) Uani 1 1 d . . . . .
H30A H 0.541904 0.429677 0.464223 0.047 Uiso 1 1 calc GR . . . .
H30B H 0.593341 0.378328 0.521936 0.047 Uiso 1 1 calc GR . . . .
H30C H 0.479229 0.413370 0.535788 0.047 Uiso 1 1 calc GR . . . .
C31 C 0.31277(18) 0.43207(11) 0.17368(12) 0.0331(5) Uani 1 1 d . . . . .
H31A H 0.259315 0.466609 0.187515 0.050 Uiso 1 1 calc GR . . . .
H31B H 0.306457 0.423210 0.122675 0.050 Uiso 1 1 calc GR . . . .
H31C H 0.384732 0.449625 0.184807 0.050 Uiso 1 1 calc GR . . . .
C32 C 0.56854(13) 0.32841(8) 0.29533(9) 0.0152(3) Uani 1 1 d . . . . .
C33 C 0.61973(14) 0.38816(9) 0.33126(10) 0.0189(4) Uani 1 1 d . . . . .
C34 C 0.70274(14) 0.37682(10) 0.37939(10) 0.0231(4) Uani 1 1 d . . . . .
C35 C 0.75081(16) 0.43346(11) 0.41242(11) 0.0299(4) Uani 1 1 d . . . . .
C36 C 0.64627(16) 0.50896(10) 0.35340(11) 0.0273(4) Uani 1 1 d . . . . .
C37 C 0.59205(15) 0.45680(9) 0.31778(10) 0.0226(4) Uani 1 1 d . . . . .
C38 C 0.61622(13) 0.28278(8) 0.25105(9) 0.0155(3) Uani 1 1 d . . . . .
C39 C 0.72598(13) 0.28688(9) 0.22378(9) 0.0177(3) Uani 1 1 d . . . . .
C40 C 0.76027(15) 0.34470(9) 0.18639(10) 0.0220(4) Uani 1 1 d . . . . .
C41 C 0.86436(15) 0.34627(10) 0.16264(11) 0.0273(4) Uani 1 1 d . . . . .
C43 C 0.90405(15) 0.24395(10) 0.21165(12) 0.0296(5) Uani 1 1 d . . . . .
C44 C 0.80143(14) 0.23578(9) 0.23708(11) 0.0230(4) Uani 1 1 d . . . . .
C45 C 0.35439(13) 0.20154(8) 0.27121(9) 0.0170(3) Uani 1 1 d . . . . .
C46 C 0.29558(14) 0.18039(9) 0.21167(10) 0.0197(4) Uani 1 1 d . . . . .
C47 C 0.21026(14) 0.13562(10) 0.22053(11) 0.0236(4) Uani 1 1 d . . . . .
C48 C 0.23373(15) 0.13108(9) 0.33797(11) 0.0235(4) Uani 1 1 d . . . . .
C49 C 0.32151(14) 0.17506(9) 0.33552(10) 0.0197(4) Uani 1 1 d . . . . .
C50 C 0.46669(15) 0.03450(9) 0.29424(11) 0.0256(4) Uani 1 1 d . . . . .
H50A H 0.399385 0.056390 0.278999 0.038 Uiso 1 1 calc GR . . . .
H50B H 0.466145 0.027564 0.345668 0.038 Uiso 1 1 calc GR . . . .
H50C H 0.474252 -0.010456 0.270553 0.038 Uiso 1 1 calc GR . . . .
H00A H -0.058(2) 0.3529(17) 0.3346(17) 0.057(8) Uiso 1 1 d . . . . .
H0J H 0.058(3) 0.2720(17) 0.3604(17) 0.063(9) Uiso 1 1 d . . . . .
F0AA F -0.0422(5) 0.2875(2) 0.3558(5) 0.0429(17) Uani 0.60(3) 1 d . . P . .

loop_
_atom_site_aniso_label
_atom_site_aniso_U_11
_atom_site_aniso_U_22
_atom_site_aniso_U_33
_atom_site_aniso_U_23
_atom_site_aniso_U_13
_atom_site_aniso_U_12
F00A 0.0437(7) 0.0285(6) 0.0409(8) -0.0008(5) -0.0023(6) 0.0048(5)
F1 0.0378(6) 0.0244(5) 0.0304(7) 0.0033(5) -0.0024(5) 0.0031(5)
F2 0.0574(8) 0.0182(6) 0.0427(8) -0.0052(5) 0.0162(6) -0.0058(5)
F3 0.0343(7) 0.0579(8) 0.0377(8) -0.0131(6) -0.0111(6) -0.0093(6)
F4 0.0277(6) 0.0315(6) 0.0336(7) -0.0015(5) -0.0084(5) 0.0034(5)
F5 0.0301(6) 0.0225(5) 0.0312(7) 0.0045(4) 0.0064(5) -0.0009(4)
F6 0.0184(6) 0.0375(7) 0.0804(11) -0.0142(7) 0.0002(6) 0.0082(5)
F7 0.0237(5) 0.0232(5) 0.0481(8) 0.0051(5) -0.0020(5) 0.0015(4)
F8 0.0408(7) 0.0381(7) 0.0408(8) -0.0029(5) 0.0215(6) -0.0176(5)
F9 0.0234(5) 0.0328(6) 0.0183(6) -0.0001(4) -0.0023(4) -0.0006(4)
F10 0.0247(6) 0.0417(7) 0.0338(7) -0.0107(5) -0.0077(5) -0.0070(5)
F11 0.0378(6) 0.0329(6) 0.0302(7) 0.0039(5) 0.0131(5) -0.0103(5)
F12 0.0329(6) 0.0305(6) 0.0157(6) 0.0008(4) -0.0001(4) -0.0076(5)
F0J 0.071(7) 0.151(10) 0.068(9) 0.060(8) 0.028(6) 0.058(7)
F00G 0.0456(8) 0.0483(8) 0.0638(10) 0.0103(7) 0.0060(7) 0.0169(7)
N1 0.0136(6) 0.0153(6) 0.0130(7) -0.0006(5) 0.0005(5) 0.0004(5)
N2 0.0141(6) 0.0163(6) 0.0129(7) -0.0006(5) 0.0020(5) 0.0008(5)
N3 0.0321(9) 0.0302(9) 0.0277(10) -0.0122(7) 0.0116(7) -0.0126(7)
N4 0.0177(7) 0.0242(8) 0.0329(10) -0.0039(7) 0.0043(7) -0.0023(6)
C1 0.0424(15) 0.112(3) 0.059(2) -0.0434(19) -0.0072(14) 0.0103(16)
C2 0.0396(12) 0.0542(14) 0.0279(12) -0.0156(10) -0.0114(10) 0.0026(10)
C3 0.0480(13) 0.0431(13) 0.0309(13) -0.0071(10) -0.0108(10) -0.0019(10)
C4 0.0410(13) 0.0766(19) 0.0407(15) -0.0175(13) -0.0091(12) 0.0112(13)
C5 0.0421(15) 0.134(3) 0.0332(16) -0.0242(18) 0.0027(12) -0.0087(18)
C6 0.0714(18) 0.0469(14) 0.0324(14) -0.0058(11) -0.0182(13) 0.0028(13)
C7 0.093(2) 0.073(2) 0.0272(14) 0.0044(13) -0.0127(15) -0.0364(19)
C8 0.0236(9) 0.0201(8) 0.0243(10) 0.0010(7) -0.0045(7) 0.0009(7)
C9 0.0208(8) 0.0163(8) 0.0181(9) -0.0009(6) -0.0006(7) -0.0013(6)
N42 0.0208(8) 0.0339(9) 0.0373(11) -0.0174(8) 0.0096(7) -0.0081(7)
C10 0.0126(7) 0.0194(8) 0.0188(9) -0.0015(6) -0.0011(6) -0.0001(6)
C11 0.0133(7) 0.0178(8) 0.0149(9) -0.0042(6) 0.0009(6) 0.0007(6)
C12 0.0155(7) 0.0163(7) 0.0112(8) 0.0008(6) -0.0002(6) 0.0012(6)
C13 0.0154(8) 0.0176(8) 0.0215(10) -0.0028(7) 0.0058(7) 0.0006(6)
C14 0.0192(8) 0.0217(9) 0.0269(11) -0.0001(7) 0.0029(7) 0.0019(7)
C15 0.0199(8) 0.0232(9) 0.0277(11) 0.0011(7) -0.0031(7) 0.0053(7)
C16 0.0237(9) 0.0313(10) 0.0380(12) -0.0008(9) -0.0079(8) 0.0029(8)
C17 0.0265(9) 0.0273(9) 0.0218(10) -0.0104(7) -0.0032(8) 0.0037(7)
C18 0.0220(8) 0.0197(8) 0.0239(10) -0.0047(7) -0.0023(7) 0.0016(7)
C19 0.0159(8) 0.0217(8) 0.0181(9) -0.0007(7) 0.0010(7) 0.0027(6)
C20 0.0308(10) 0.0249(9) 0.0130(9) 0.0024(7) 0.0016(7) 0.0015(7)
C21 0.0418(12) 0.0372(11) 0.0233(11) 0.0008(8) 0.0074(9) -0.0081(9)
C22 0.0400(11) 0.0323(10) 0.0235(11) 0.0080(8) -0.0033(9) 0.0081(9)
C23 0.0251(9) 0.0299(9) 0.0138(9) -0.0035(7) -0.0009(7) 0.0047(7)
C24 0.0263(10) 0.0371(11) 0.0392(13) -0.0030(9) 0.0020(9) 0.0132(8)
C25 0.0340(11) 0.0434(13) 0.0427(14) -0.0111(10) 0.0104(10) 0.0145(9)
C26 0.0334(11) 0.0381(11) 0.0255(11) -0.0098(9) 0.0112(9) 0.0033(9)
C27 0.0227(9) 0.0227(9) 0.0208(10) -0.0030(7) 0.0060(7) -0.0026(7)
C28 0.0269(9) 0.0296(9) 0.0141(9) -0.0021(7) 0.0047(7) -0.0027(7)
C29 0.0463(12) 0.0353(11) 0.0196(11) -0.0003(8) 0.0067(9) -0.0073(9)
C30 0.0348(11) 0.0389(11) 0.0201(11) -0.0062(8) 0.0041(8) -0.0075(9)
C31 0.0367(11) 0.0290(10) 0.0333(12) 0.0066(8) -0.0045(9) 0.0001(8)
C32 0.0160(8) 0.0170(8) 0.0127(9) 0.0008(6) 0.0017(6) -0.0012(6)
C33 0.0191(8) 0.0210(8) 0.0166(9) -0.0038(7) 0.0074(7) -0.0029(6)
C34 0.0210(8) 0.0258(9) 0.0225(10) -0.0034(7) 0.0031(7) -0.0010(7)
C35 0.0248(9) 0.0428(12) 0.0220(11) -0.0088(8) 0.0015(8) -0.0095(8)
C36 0.0357(10) 0.0207(9) 0.0260(11) -0.0063(7) 0.0152(9) -0.0074(8)
C37 0.0263(9) 0.0220(9) 0.0198(10) -0.0020(7) 0.0073(7) -0.0019(7)
C38 0.0168(8) 0.0158(7) 0.0140(9) -0.0001(6) -0.0004(6) -0.0008(6)
C39 0.0159(8) 0.0197(8) 0.0176(9) -0.0059(6) 0.0025(7) -0.0022(6)
C40 0.0233(9) 0.0213(8) 0.0216(10) -0.0046(7) 0.0037(7) -0.0034(7)
C41 0.0265(9) 0.0294(10) 0.0263(11) -0.0104(8) 0.0102(8) -0.0121(8)
C43 0.0171(8) 0.0298(10) 0.0417(13) -0.0159(9) 0.0013(8) 0.0016(7)
C44 0.0198(8) 0.0208(9) 0.0285(11) -0.0049(7) 0.0001(8) -0.0019(7)
C45 0.0139(7) 0.0176(8) 0.0196(9) -0.0018(6) 0.0016(7) 0.0016(6)
C46 0.0176(8) 0.0226(9) 0.0190(10) -0.0012(7) -0.0001(7) 0.0019(6)
C47 0.0173(8) 0.0253(9) 0.0283(11) -0.0077(7) -0.0028(7) 0.0014(7)
C48 0.0233(9) 0.0219(9) 0.0255(11) 0.0010(7) 0.0094(8) -0.0004(7)
C49 0.0201(8) 0.0210(8) 0.0181(10) -0.0022(7) 0.0014(7) 0.0001(7)
C50 0.0256(9) 0.0210(9) 0.0304(11) 0.0023(7) 0.0043(8) -0.0023(7)
F0AA 0.0329(18) 0.031(3) 0.064(3) 0.0134(16) 0.0022(19) 0.0069(14)

loop_
_atom_type_symbol
_atom_type_description
_atom_type_scat_dispersion_real
_atom_type_scat_dispersion_imag
_atom_type_scat_source
C C 0.0181 0.0091 'International Tables Vol C Tables 4.2.6.8 and 6.1.1.4'
H H 0.0000 0.0000 'International Tables Vol C Tables 4.2.6.8 and 6.1.1.4'
F F 0.0727 0.0534 'International Tables Vol C Tables 4.2.6.8 and 6.1.1.4'
N N 0.0311 0.0180 'International Tables Vol C Tables 4.2.6.8 and 6.1.1.4'

loop_
_geom_angle_atom_site_label_1
_geom_angle_atom_site_label_2
_geom_angle_atom_site_label_3
_geom_angle
_geom_angle_site_symmetry_1
_geom_angle_site_symmetry_3
_geom_angle_publ_flag
H00A F0J H0J 116(2) . . ?
F0AA F0J H00A 78(2) . . ?
F0AA F0J H0J 83(3) . . ?
C12 N1 C11 124.18(13) . . ?
C12 N1 C38 107.89(13) . . ?
C38 N1 C11 127.11(14) . . ?
C12 N2 C13 125.80(14) . . ?
C12 N2 C32 107.89(13) . . ?
C32 N2 C13 125.16(13) . . ?
C35 N3 C36 117.80(16) . . ?
C48 N4 C47 117.34(16) . . ?
H1A C1 H1B 109.5 . . ?
H1A C1 H1C 109.5 . . ?
H1B C1 H1C 109.5 . . ?
C2 C1 H1A 109.5 . . ?
C2 C1 H1B 109.5 . . ?
C2 C1 H1C 109.5 . . ?
C3 C2 C1 120.1(3) . . ?
C6 C2 C1 121.6(3) . . ?
C6 C2 C3 118.3(3) . . ?
C2 C3 H3 118.9 . . ?
C4 C3 C2 122.1(3) . . ?
C4 C3 H3 118.9 . . ?
C3 C4 H4 120.7 . . ?
C3 C4 C5 118.7(3) . . ?
C5 C4 H4 120.7 . . ?
C4 C5 H5 119.9 . . ?
C7 C5 C4 120.1(3) . . ?
C7 C5 H5 119.9 . . ?
C2 C6 H6 119.6 . . ?
C2 C6 C7 120.7(3) . . ?
C7 C6 H6 119.6 . . ?
C5 C7 C6 120.0(3) . . ?
C5 C7 H7 120.0 . . ?
C6 C7 H7 120.0 . . ?
H8A C8 H8B 109.5 . . ?
H8A C8 H8C 109.5 . . ?
H8B C8 H8C 109.5 . . ?
C9 C8 H8A 109.5 . . ?
C9 C8 H8B 109.5 . . ?
C9 C8 H8C 109.5 . . ?
C8 C9 H9 108.9 . . ?
C10 C9 C8 110.46(15) . . ?
C10 C9 H9 108.9 . . ?
C10 C9 C50 111.66(14) . . ?
C50 C9 C8 107.93(14) . . ?
C50 C9 H9 108.9 . . ?
C43 N42 C41 117.70(17) . . ?
C11 C10 C9 125.39(15) . . ?
C18 C10 C9 118.60(15) . . ?
C18 C10 C11 115.99(16) . . ?
C10 C11 N1 118.83(15) . . ?
C19 C11 N1 116.89(14) . . ?
C19 C11 C10 124.09(15) . . ?
N1 C12 C45 125.33(15) . . ?
N2 C12 N1 109.07(14) . . ?
N2 C12 C45 125.35(15) . . ?
C14 C13 N2 116.49(16) . . ?
C27 C13 N2 119.72(15) . . ?
C27 C13 C14 123.74(16) . . ?
C13 C14 C15 125.78(16) . . ?
C24 C14 C13 115.91(18) . . ?
C24 C14 C15 118.30(17) . . ?
C14 C15 H15 108.1 . . ?
C14 C15 C16 110.45(17) . . ?
C14 C15 C31 112.67(16) . . ?
C16 C15 H15 108.1 . . ?
C31 C15 H15 108.1 . . ?
C31 C15 C16 109.21(16) . . ?
C15 C16 H16A 109.5 . . ?
C15 C16 H16B 109.5 . . ?
C15 C16 H16C 109.5 . . ?
H16A C16 H16B 109.5 . . ?
H16A C16 H16C 109.5 . . ?
H16B C16 H16C 109.5 . . ?
C18 C17 H17 119.5 . . ?
C23 C17 H17 119.5 . . ?
C23 C17 C18 121.02(17) . . ?
C10 C18 H18 119.3 . . ?
C17 C18 C10 121.35(17) . . ?
C17 C18 H18 119.3 . . ?
C11 C19 C20 125.04(16) . . ?
C23 C19 C11 116.72(16) . . ?
C23 C19 C20 118.24(16) . . ?
C19 C20 H20 108.3 . . ?
C19 C20 C21 109.87(16) . . ?
C19 C20 C22 112.43(16) . . ?
C21 C20 H20 108.3 . . ?
C22 C20 H20 108.3 . . ?
C22 C20 C21 109.40(16) . . ?
C20 C21 H21A 109.5 . . ?
C20 C21 H21B 109.5 . . ?
C20 C21 H21C 109.5 . . ?
H21A C21 H21B 109.5 . . ?
H21A C21 H21C 109.5 . . ?
H21B C21 H21C 109.5 . . ?
C20 C22 H22A 109.5 . . ?
C20 C22 H22B 109.5 . . ?
C20 C22 H22C 109.5 . . ?
H22A C22 H22B 109.5 . . ?
H22A C22 H22C 109.5 . . ?
H22B C22 H22C 109.5 . . ?
C17 C23 C19 120.77(17) . . ?
C17 C23 H23 119.6 . . ?
C19 C23 H23 119.6 . . ?
C14 C24 H24 119.1 . . ?
C25 C24 C14 121.8(2) . . ?
C25 C24 H24 119.1 . . ?
C24 C25 H25 119.7 . . ?
C26 C25 C24 120.68(19) . . ?
C26 C25 H25 119.7 . . ?
C25 C26 H26 119.4 . . ?
C25 C26 C27 121.3(2) . . ?
C27 C26 H26 119.4 . . ?
C13 C27 C28 125.23(16) . . ?
C26 C27 C13 116.61(18) . . ?
C26 C27 C28 118.11(17) . . ?
C27 C28 H28 108.6 . . ?
C27 C28 C29 113.44(16) . . ?
C27 C28 C30 110.25(16) . . ?
C29 C28 H28 108.6 . . ?
C29 C28 C30 107.37(16) . . ?
C30 C28 H28 108.6 . . ?
C28 C29 H29A 109.5 . . ?
C28 C29 H29B 109.5 . . ?
C28 C29 H29C 109.5 . . ?
H29A C29 H29B 109.5 . . ?
H29A C29 H29C 109.5 . . ?
H29B C29 H29C 109.5 . . ?
C28 C30 H30A 109.5 . . ?
C28 C30 H30B 109.5 . . ?
C28 C30 H30C 109.5 . . ?
H30A C30 H30B 109.5 . . ?
H30A C30 H30C 109.5 . . ?
H30B C30 H30C 109.5 . . ?
C15 C31 H31A 109.5 . . ?
C15 C31 H31B 109.5 . . ?
C15 C31 H31C 109.5 . . ?
H31A C31 H31B 109.5 . . ?
H31A C31 H31C 109.5 . . ?
H31B C31 H31C 109.5 . . ?
N2 C32 C33 125.45(15) . . ?
C38 C32 N2 107.61(14) . . ?
C38 C32 C33 126.72(15) . . ?
C34 C33 C32 119.56(16) . . ?
C34 C33 C37 116.86(16) . . ?
C37 C33 C32 123.53(16) . . ?
F4 C34 C33 120.38(16) . . ?
F4 C34 C35 120.53(17) . . ?
C33 C34 C35 119.02(18) . . ?
F3 C35 C34 119.33(19) . . ?
N3 C35 F3 117.10(17) . . ?
N3 C35 C34 123.54(19) . . ?
F2 C36 C37 119.36(19) . . ?
N3 C36 F2 116.84(17) . . ?
N3 C36 C37 123.80(18) . . ?
F1 C37 C33 120.63(16) . . ?
F1 C37 C36 120.42(17) . . ?
C36 C37 C33 118.95(18) . . ?
N1 C38 C39 125.69(15) . . ?
C32 C38 N1 107.54(14) . . ?
C32 C38 C39 126.75(15) . . ?
C40 C39 C38 120.97(16) . . ?
C44 C39 C38 122.21(16) . . ?
C44 C39 C40 116.74(16) . . ?
F5 C40 C39 120.66(16) . . ?
F5 C40 C41 120.66(17) . . ?
C41 C40 C39 118.66(17) . . ?
F8 C41 C40 118.91(18) . . ?
N42 C41 F8 117.00(17) . . ?
N42 C41 C40 124.07(19) . . ?
F6 C43 C44 119.19(19) . . ?
N42 C43 F6 117.23(17) . . ?
N42 C43 C44 123.58(18) . . ?
F7 C44 C39 119.83(16) . . ?
F7 C44 C43 120.97(17) . . ?
C43 C44 C39 119.18(18) . . ?
C46 C45 C12 124.37(16) . . ?
C49 C45 C12 119.43(15) . . ?
C49 C45 C46 116.12(16) . . ?
F9 C46 C45 121.29(15) . . ?
F9 C46 C47 119.82(16) . . ?
C47 C46 C45 118.89(17) . . ?
F10 C47 C46 118.57(18) . . ?
N4 C47 F10 117.14(16) . . ?
N4 C47 C46 124.29(17) . . ?
F11 C48 C49 118.85(17) . . ?
N4 C48 F11 117.61(16) . . ?
N4 C48 C49 123.50(18) . . ?
F12 C49 C45 120.02(15) . . ?
F12 C49 C48 120.08(16) . . ?
C45 C49 C48 119.84(16) . . ?
C9 C50 H50A 109.5 . . ?
C9 C50 H50B 109.5 . . ?
C9 C50 H50C 109.5 . . ?
H50A C50 H50B 109.5 . . ?
H50A C50 H50C 109.5 . . ?
H50B C50 H50C 109.5 . . ?
F0J F0AA H00A 78(2) . . ?
F0J F0AA H0J 72(2) . . ?
H00A F0AA H0J 112.2(19) . . ?

loop_
_geom_bond_atom_site_label_1
_geom_bond_atom_site_label_2
_geom_bond_distance
_geom_bond_site_symmetry_2
_geom_bond_publ_flag
F00A H00A 0.96(3) . ?
F1 C37 1.335(2) . ?
F2 C36 1.336(2) . ?
F3 C35 1.328(2) . ?
F4 C34 1.331(2) . ?
F5 C40 1.339(2) . ?
F6 C43 1.328(2) . ?
F7 C44 1.332(2) . ?
F8 C41 1.337(2) . ?
F9 C46 1.333(2) . ?
F10 C47 1.336(2) . ?
F11 C48 1.327(2) . ?
F12 C49 1.337(2) . ?
F0J H00A 1.34(3) . ?
F0J H0J 1.24(4) . ?
F0J F0AA 0.54(4) . ?
F00G H0J 1.04(3) . ?
N1 C11 1.473(2) . ?
N1 C12 1.349(2) . ?
N1 C38 1.393(2) . ?
N2 C12 1.348(2) . ?
N2 C13 1.470(2) . ?
N2 C32 1.392(2) . ?
N3 C35 1.306(3) . ?
N3 C36 1.312(3) . ?
N4 C47 1.310(3) . ?
N4 C48 1.306(3) . ?
C1 H1A 0.9800 . ?
C1 H1B 0.9800 . ?
C1 H1C 0.9800 . ?
C1 C2 1.513(4) . ?
C2 C3 1.386(3) . ?
C2 C6 1.375(4) . ?
C3 H3 0.9500 . ?
C3 C4 1.374(4) . ?
C4 H4 0.9500 . ?
C4 C5 1.394(5) . ?
C5 H5 0.9500 . ?
C5 C7 1.374(5) . ?
C6 H6 0.9500 . ?
C6 C7 1.391(5) . ?
C7 H7 0.9500 . ?
C8 H8A 0.9800 . ?
C8 H8B 0.9800 . ?
C8 H8C 0.9800 . ?
C8 C9 1.539(2) . ?
C9 H9 1.0000 . ?
C9 C10 1.517(3) . ?
C9 C50 1.537(2) . ?
N42 C41 1.304(3) . ?
N42 C43 1.303(3) . ?
C10 C11 1.407(2) . ?
C10 C18 1.400(2) . ?
C11 C19 1.403(3) . ?
C12 C45 1.477(2) . ?
C13 C14 1.409(3) . ?
C13 C27 1.403(3) . ?
C14 C15 1.521(3) . ?
C14 C24 1.399(3) . ?
C15 H15 1.0000 . ?
C15 C16 1.538(3) . ?
C15 C31 1.533(3) . ?
C16 H16A 0.9800 . ?
C16 H16B 0.9800 . ?
C16 H16C 0.9800 . ?
C17 H17 0.9500 . ?
C17 C18 1.385(3) . ?
C17 C23 1.378(3) . ?
C18 H18 0.9500 . ?
C19 C20 1.520(2) . ?
C19 C23 1.401(2) . ?
C20 H20 1.0000 . ?
C20 C21 1.539(3) . ?
C20 C22 1.537(3) . ?
C21 H21A 0.9800 . ?
C21 H21B 0.9800 . ?
C21 H21C 0.9800 . ?
C22 H22A 0.9800 . ?
C22 H22B 0.9800 . ?
C22 H22C 0.9800 . ?
C23 H23 0.9500 . ?
C24 H24 0.9500 . ?
C24 C25 1.374(3) . ?
C25 H25 0.9500 . ?
C25 C26 1.374(3) . ?
C26 H26 0.9500 . ?
C26 C27 1.397(3) . ?
C27 C28 1.517(3) . ?
C28 H28 1.0000 . ?
C28 C29 1.535(3) . ?
C28 C30 1.545(3) . ?
C29 H29A 0.9800 . ?
C29 H29B 0.9800 . ?
C29 H29C 0.9800 . ?
C30 H30A 0.9800 . ?
C30 H30B 0.9800 . ?
C30 H30C 0.9800 . ?
C31 H31A 0.9800 . ?
C31 H31B 0.9800 . ?
C31 H31C 0.9800 . ?
C32 C33 1.477(2) . ?
C32 C38 1.356(2) . ?
C33 C34 1.387(3) . ?
C33 C37 1.390(3) . ?
C34 C35 1.390(3) . ?
C36 C37 1.382(3) . ?
C38 C39 1.471(2) . ?
C39 C40 1.389(3) . ?
C39 C44 1.383(2) . ?
C40 C41 1.380(3) . ?
C43 C44 1.382(3) . ?
C45 C46 1.396(2) . ?
C45 C49 1.384(3) . ?
C46 C47 1.382(3) . ?
C48 C49 1.386(3) . ?
C50 H50A 0.9800 . ?
C50 H50B 0.9800 . ?
C50 H50C 0.9800 . ?
F0AA H00A 1.34(3) . ?
F0AA H0J 1.29(4) . ?

loop_
_geom_torsion_atom_site_label_1
_geom_torsion_atom_site_label_2
_geom_torsion_atom_site_label_3
_geom_torsion_atom_site_label_4
_geom_torsion
_geom_torsion_site_symmetry_1
_geom_torsion_site_symmetry_2
_geom_torsion_site_symmetry_3
_geom_torsion_site_symmetry_4
_geom_torsion_publ_flag
F2 C36 C37 F1 0.3(3) . . . . ?
F2 C36 C37 C33 179.94(17) . . . . ?
F4 C34 C35 F3 0.1(3) . . . . ?
F4 C34 C35 N3 -178.03(18) . . . . ?
F5 C40 C41 F8 -1.9(3) . . . . ?
F5 C40 C41 N42 179.71(17) . . . . ?
F6 C43 C44 F7 1.6(3) . . . . ?
F6 C43 C44 C39 179.95(17) . . . . ?
F9 C46 C47 F10 1.5(3) . . . . ?
F9 C46 C47 N4 -178.98(16) . . . . ?
F11 C48 C49 F12 2.0(3) . . . . ?
F11 C48 C49 C45 179.34(15) . . . . ?
N1 C11 C19 C20 6.6(2) . . . . ?
N1 C11 C19 C23 -173.34(15) . . . . ?
N1 C12 C45 C46 -59.4(2) . . . . ?
N1 C12 C45 C49 117.30(19) . . . . ?
N1 C38 C39 C40 121.06(19) . . . . ?
N1 C38 C39 C44 -62.5(2) . . . . ?
N2 C12 C45 C46 126.95(19) . . . . ?
N2 C12 C45 C49 -56.3(2) . . . . ?
N2 C13 C14 C15 1.8(3) . . . . ?
N2 C13 C14 C24 -178.14(16) . . . . ?
N2 C13 C27 C26 178.70(16) . . . . ?
N2 C13 C27 C28 1.4(3) . . . . ?
N2 C32 C33 C34 111.5(2) . . . . ?
N2 C32 C33 C37 -71.0(2) . . . . ?
N2 C32 C38 N1 0.41(18) . . . . ?
N2 C32 C38 C39 178.72(16) . . . . ?
N3 C36 C37 F1 -179.99(17) . . . . ?
N3 C36 C37 C33 -0.4(3) . . . . ?
N4 C48 C49 F12 -176.01(16) . . . . ?
N4 C48 C49 C45 1.3(3) . . . . ?
C1 C2 C3 C4 177.4(2) . . . . ?
C1 C2 C6 C7 -177.2(2) . . . . ?
C2 C3 C4 C5 0.1(4) . . . . ?
C2 C6 C7 C5 -0.6(4) . . . . ?
C3 C2 C6 C7 1.2(3) . . . . ?
C3 C4 C5 C7 0.5(4) . . . . ?
C4 C5 C7 C6 -0.3(4) . . . . ?
C6 C2 C3 C4 -0.9(3) . . . . ?
C8 C9 C10 C11 -116.92(18) . . . . ?
C8 C9 C10 C18 61.2(2) . . . . ?
C9 C10 C11 N1 -9.7(2) . . . . ?
C9 C10 C11 C19 175.50(16) . . . . ?
C9 C10 C18 C17 -176.89(16) . . . . ?
N42 C43 C44 F7 -179.31(18) . . . . ?
N42 C43 C44 C39 -1.0(3) . . . . ?
C10 C11 C19 C20 -178.44(16) . . . . ?
C10 C11 C19 C23 1.6(3) . . . . ?
C11 N1 C12 N2 -169.21(14) . . . . ?
C11 N1 C12 C45 16.3(2) . . . . ?
C11 N1 C38 C32 168.99(15) . . . . ?
C11 N1 C38 C39 -9.3(3) . . . . ?
C11 C10 C18 C17 1.4(3) . . . . ?
C11 C19 C20 C21 118.49(19) . . . . ?
C11 C19 C20 C22 -119.42(19) . . . . ?
C11 C19 C23 C17 0.8(3) . . . . ?
C12 N1 C11 C10 -74.5(2) . . . . ?
C12 N1 C11 C19 100.73(19) . . . . ?
C12 N1 C38 C32 -0.90(18) . . . . ?
C12 N1 C38 C39 -179.23(16) . . . . ?
C12 N2 C13 C14 -62.0(2) . . . . ?
C12 N2 C13 C27 120.60(18) . . . . ?
C12 N2 C32 C33 -174.63(16) . . . . ?
C12 N2 C32 C38 0.22(18) . . . . ?
C12 C45 C46 F9 -3.6(3) . . . . ?
C12 C45 C46 C47 177.00(16) . . . . ?
C12 C45 C49 F12 -0.6(2) . . . . ?
C12 C45 C49 C48 -177.95(16) . . . . ?
C13 N2 C12 N1 167.40(15) . . . . ?
C13 N2 C12 C45 -18.1(3) . . . . ?
C13 N2 C32 C33 17.1(3) . . . . ?
C13 N2 C32 C38 -168.07(15) . . . . ?
C13 C14 C15 C16 124.31(19) . . . . ?
C13 C14 C15 C31 -113.3(2) . . . . ?
C13 C14 C24 C25 -0.2(3) . . . . ?
C13 C27 C28 C29 -120.9(2) . . . . ?
C13 C27 C28 C30 118.6(2) . . . . ?
C14 C13 C27 C26 1.5(3) . . . . ?
C14 C13 C27 C28 -175.78(17) . . . . ?
C14 C24 C25 C26 0.6(4) . . . . ?
C15 C14 C24 C25 179.8(2) . . . . ?
C18 C10 C11 N1 172.19(14) . . . . ?
C18 C10 C11 C19 -2.6(2) . . . . ?
C18 C17 C23 C19 -2.0(3) . . . . ?
C20 C19 C23 C17 -179.18(17) . . . . ?
C23 C17 C18 C10 0.8(3) . . . . ?
C23 C19 C20 C21 -61.5(2) . . . . ?
C23 C19 C20 C22 60.6(2) . . . . ?
C24 C14 C15 C16 -55.7(2) . . . . ?
C24 C14 C15 C31 66.7(2) . . . . ?
C24 C25 C26 C27 0.1(4) . . . . ?
C25 C26 C27 C13 -1.1(3) . . . . ?
C25 C26 C27 C28 176.4(2) . . . . ?
C26 C27 C28 C29 61.9(2) . . . . ?
C26 C27 C28 C30 -58.6(2) . . . . ?
C27 C13 C14 C15 179.15(17) . . . . ?
C27 C13 C14 C24 -0.8(3) . . . . ?
C32 N2 C12 N1 -0.79(18) . . . . ?
C32 N2 C12 C45 173.69(15) . . . . ?
C32 N2 C13 C14 104.25(19) . . . . ?
C32 N2 C13 C27 -73.2(2) . . . . ?
C32 C33 C34 F4 -3.3(3) . . . . ?
C32 C33 C34 C35 179.49(17) . . . . ?
C32 C33 C37 F1 0.8(3) . . . . ?
C32 C33 C37 C36 -178.84(17) . . . . ?
C32 C38 C39 C40 -57.0(3) . . . . ?
C32 C38 C39 C44 119.5(2) . . . . ?
C33 C32 C38 N1 175.18(16) . . . . ?
C33 C32 C38 C39 -6.5(3) . . . . ?
C33 C34 C35 F3 177.31(17) . . . . ?
C33 C34 C35 N3 -0.8(3) . . . . ?
C34 C33 C37 F1 178.38(16) . . . . ?
C34 C33 C37 C36 -1.2(3) . . . . ?
C35 N3 C36 F2 -178.91(18) . . . . ?
C35 N3 C36 C37 1.4(3) . . . . ?
C36 N3 C35 F3 -178.96(17) . . . . ?
C36 N3 C35 C34 -0.8(3) . . . . ?
C37 C33 C34 F4 178.99(17) . . . . ?
C37 C33 C34 C35 1.8(3) . . . . ?
C38 N1 C11 C10 117.18(18) . . . . ?
C38 N1 C11 C19 -67.6(2) . . . . ?
C38 N1 C12 N2 1.05(18) . . . . ?
C38 N1 C12 C45 -173.43(15) . . . . ?
C38 C32 C33 C34 -62.4(2) . . . . ?
C38 C32 C33 C37 115.2(2) . . . . ?
C38 C39 C40 F5 -2.1(3) . . . . ?
C38 C39 C40 C41 179.30(16) . . . . ?
C38 C39 C44 F7 0.3(3) . . . . ?
C38 C39 C44 C43 -178.05(17) . . . . ?
C39 C40 C41 F8 176.72(16) . . . . ?
C39 C40 C41 N42 -1.7(3) . . . . ?
C40 C39 C44 F7 176.92(16) . . . . ?
C40 C39 C44 C43 -1.4(3) . . . . ?
C41 N42 C43 F6 -178.84(17) . . . . ?
C41 N42 C43 C44 2.1(3) . . . . ?
C43 N42 C41 F8 -179.14(17) . . . . ?
C43 N42 C41 C40 -0.7(3) . . . . ?
C44 C39 C40 F5 -178.74(16) . . . . ?
C44 C39 C40 C41 2.7(3) . . . . ?
C45 C46 C47 F10 -179.08(15) . . . . ?
C45 C46 C47 N4 0.4(3) . . . . ?
C46 C45 C49 F12 176.38(15) . . . . ?
C46 C45 C49 C48 -0.9(2) . . . . ?
C47 N4 C48 F11 -178.80(16) . . . . ?
C47 N4 C48 C49 -0.7(3) . . . . ?
C48 N4 C47 F10 179.37(16) . . . . ?
C48 N4 C47 C46 -0.1(3) . . . . ?
C49 C45 C46 F9 179.53(15) . . . . ?
C49 C45 C46 C47 0.2(2) . . . . ?
C50 C9 C10 C11 122.96(18) . . . . ?
C50 C9 C10 C18 -58.9(2) . . . . ?
